data_7033016
loop_
_publ_author_name
'Du, Li-Yun'
'Wang, Hui'
'Liu, Ge'
'Xie, Dong'
'Guo, Fu-Sheng'
'Hou, Lei'
'Wang, Yao-Yu'

_publ_section_title
;
 Structural diversity of five new bitriazole-based complexes:
 luminescence, sorption, and magnetic properties.
;
_journal_issue 3
_journal_name_full 'Dalton transactions (Cambridge, England : 2003)'
_journal_page_first 1110
_journal_page_last 1119
_journal_paper_doi 10.1039/c4dt03129f
_journal_volume 44
_journal_year 2015
_chemical_formula_sum 'C16 H12 Co2 N16 O2'
_chemical_formula_weight 578.28
_chemical_name_systematic
; 
 ? 
;
_space_group_IT_number 96
_symmetry_cell_setting tetragonal
_symmetry_space_group_name_Hall 'P 4nw 2abw'
_symmetry_space_group_name_H-M 'P 43 21 2'
_atom_sites_solution_hydrogens geom
_atom_sites_solution_primary direct
_atom_sites_solution_secondary difmap
_audit_creation_method SHELXL-97
_cell_angle_alpha 90.00
_cell_angle_beta 90.00
_cell_angle_gamma 90.00
_cell_formula_units_Z 8
_cell_length_a 18.341(4)
_cell_length_b 18.341(4)
_cell_length_c 17.503(5)
_cell_measurement_reflns_used 5663
_cell_measurement_temperature 296(2)
_cell_measurement_theta_max 22.80
_cell_measurement_theta_min 2.43
_cell_volume 5888(2)
_computing_structure_refinement 'SHELXL-97 (Sheldrick, 1997)'
_computing_structure_solution 'SHELXS-97 (Sheldrick, 1990)'
_diffrn_ambient_temperature 296(2)
_diffrn_measured_fraction_theta_full 0.999
_diffrn_measured_fraction_theta_max 0.999
_diffrn_radiation_monochromator graphite
_diffrn_radiation_source 'fine-focus sealed tube'
_diffrn_radiation_type MoK\a
_diffrn_radiation_wavelength 0.71073
_diffrn_reflns_av_R_equivalents 0.0972
_diffrn_reflns_av_sigmaI/netI 0.0788
_diffrn_reflns_limit_h_max 22
_diffrn_reflns_limit_h_min -20
_diffrn_reflns_limit_k_max 22
_diffrn_reflns_limit_k_min -22
_diffrn_reflns_limit_l_max 21
_diffrn_reflns_limit_l_min -14
_diffrn_reflns_number 31913
_diffrn_reflns_theta_full 26.00
_diffrn_reflns_theta_max 26.00
_diffrn_reflns_theta_min 1.57
_exptl_absorpt_coefficient_mu 1.167
_exptl_absorpt_correction_T_max 0.9022
_exptl_absorpt_correction_T_min 0.8726
_exptl_absorpt_correction_type multi-scan
_exptl_absorpt_process_details sadabs
_exptl_crystal_colour purple
_exptl_crystal_density_diffrn 1.305
_exptl_crystal_density_method 'not measured'
_exptl_crystal_description block
_exptl_crystal_F_000 2320
_exptl_crystal_size_max 0.12
_exptl_crystal_size_mid 0.10
_exptl_crystal_size_min 0.09
_platon_squeeze_details
;
;
_refine_diff_density_max 0.380
_refine_diff_density_min -0.526
_refine_diff_density_rms 0.135
_refine_ls_abs_structure_details 'Flack H D (1983), Acta Cryst. A39, 876-881'
_refine_ls_abs_structure_Flack 0.034(16)
_refine_ls_extinction_method none
_refine_ls_goodness_of_fit_ref 0.965
_refine_ls_hydrogen_treatment constr
_refine_ls_matrix_type full
_refine_ls_number_parameters 326
_refine_ls_number_reflns 5794
_refine_ls_number_restraints 0
_refine_ls_restrained_S_all 0.965
_refine_ls_R_factor_all 0.0537
_refine_ls_R_factor_gt 0.0376
_refine_ls_shift/su_max 0.001
_refine_ls_shift/su_mean 0.000
_refine_ls_structure_factor_coef Fsqd
_refine_ls_weighting_details 'calc w=1/[\s^2^(Fo^2^)+(0.0502P)^2^+0.0000P] where P=(Fo^2^+2Fc^2^)/3'
_refine_ls_weighting_scheme calc
_refine_ls_wR_factor_gt 0.0879
_refine_ls_wR_factor_ref 0.0919
_reflns_number_gt 4700
_reflns_number_total 5794
_reflns_threshold_expression >2sigma(I)
_cod_data_source_file c4dt03129f2.cif
_cod_data_source_block 5
_cod_depositor_comments 'Adding full bibliography for 7033012--7033016.cif.'
_cod_original_sg_symbol_H-M P4(3)2(1)2
_cod_database_code 7033016

loop_
_symmetry_equiv_pos_as_xyz
'x, y, z'
'-x, -y, z+1/2'
'-y+1/2, x+1/2, z+3/4'
'y+1/2, -x+1/2, z+1/4'
'-x+1/2, y+1/2, -z+3/4'
'x+1/2, -y+1/2, -z+1/4'
'y, x, -z'
'-y, -x, -z+1/2'

loop_
_atom_site_label
_atom_site_type_symbol
_atom_site_fract_x
_atom_site_fract_y
_atom_site_fract_z
_atom_site_U_iso_or_equiv
_atom_site_adp_type
_atom_site_occupancy
_atom_site_symmetry_multiplicity
_atom_site_calc_flag
_atom_site_refinement_flags
Co2 Co 0.84010(2) 0.84010(2) 0.0000 0.02349(14) Uani 1 2 d S
Co1 Co 0.43261(2) 0.84636(2) 0.16377(2) 0.02864(12) Uani 1 1 d .
Co3 Co 0.94392(3) 1.05608(3) 0.2500 0.04000(19) Uani 1 2 d S
N4 N 0.55433(15) 0.93764(17) -0.02239(15) 0.0362(7) Uani 1 1 d .
N6 N 0.48923(14) 0.89120(14) 0.07118(14) 0.0276(6) Uani 1 1 d .
N2 N 0.73514(14) 0.83261(15) 0.04401(14) 0.0300(6) Uani 1 1 d .
N1 N 0.67761(14) 0.86860(14) 0.01160(15) 0.0274(6) Uani 1 1 d .
N3 N 0.63714(16) 0.81884(18) 0.11999(17) 0.0432(8) Uani 1 1 d .
C4 C 0.44915(18) 0.93604(19) 0.02625(19) 0.0336(8) Uani 1 1 d .
C2 C 0.62098(18) 0.85826(17) 0.05829(17) 0.0275(7) Uani 1 1 d .
C5 C 0.37182(19) 0.9485(2) 0.0437(2) 0.0410(9) Uani 1 1 d .
N7 N 0.34600(17) 0.90691(16) 0.10140(17) 0.0404(7) Uani 1 1 d .
C3 C 0.55388(18) 0.89503(18) 0.03837(17) 0.0271(7) Uani 1 1 d .
N5 N 0.48562(17) 0.96467(17) -0.03116(17) 0.0429(8) Uani 1 1 d .
C1 C 0.7099(2) 0.8045(2) 0.1084(2) 0.0456(10) Uani 1 1 d .
H1 H 0.7385 0.7778 0.1422 0.055 Uiso 1 1 calc R
C8 C 0.3281(3) 0.9964(3) 0.0045(3) 0.0823(18) Uani 1 1 d .
H8 H 0.3474 1.0239 -0.0353 0.099 Uiso 1 1 calc R
N12 N 0.85199(16) 0.94289(15) 0.05710(15) 0.0342(7) Uani 1 1 d .
N13 N 0.84072(17) 1.01638(15) 0.04223(17) 0.0385(7) Uani 1 1 d .
C13 C 0.8702(2) 1.1266(2) 0.1160(2) 0.0457(9) Uani 1 1 d .
C12 C 0.8650(2) 1.05030(19) 0.1039(2) 0.0393(9) Uani 1 1 d .
C6 C 0.2762(2) 0.9153(3) 0.1185(2) 0.0579(12) Uani 1 1 d .
H6 H 0.2561 0.8877 0.1578 0.070 Uiso 1 1 calc R
N8 N 0.2567(2) 1.0037(3) 0.0237(3) 0.108(2) Uani 1 1 d .
C7 C 0.2319(3) 0.9645(4) 0.0792(3) 0.0892(18) Uani 1 1 d .
H7 H 0.1833 0.9692 0.0934 0.107 Uiso 1 1 calc R
N9 N 0.88852(14) 0.81101(14) 0.10614(14) 0.0271(6) Uani 1 1 d .
N14 N 0.88967(15) 1.00420(15) 0.15910(16) 0.0339(7) Uani 1 1 d .
N11 N 0.9261(2) 0.84538(18) 0.22180(17) 0.0560(10) Uani 1 1 d .
N15 N 0.90670(19) 1.14738(17) 0.17838(19) 0.0502(9) Uani 1 1 d .
C10 C 0.89894(19) 0.86611(18) 0.15344(19) 0.0323(8) Uani 1 1 d .
C11 C 0.87987(18) 0.93848(19) 0.12673(18) 0.0311(8) Uani 1 1 d .
C16 C 0.8400(3) 1.1797(2) 0.0668(3) 0.0808(17) Uani 1 1 d .
H16 H 0.8145 1.1645 0.0237 0.097 Uiso 1 1 calc R
N16 N 0.8470(4) 1.2507(2) 0.0802(3) 0.111(2) Uani 1 1 d .
C14 C 0.9144(3) 1.2204(2) 0.1897(3) 0.0755(16) Uani 1 1 d .
H14 H 0.9420 1.2376 0.2305 0.091 Uiso 1 1 calc R
C15 C 0.8822(4) 1.2676(3) 0.1417(4) 0.102(2) Uani 1 1 d .
H15 H 0.8854 1.3168 0.1538 0.122 Uiso 1 1 calc R
N10 N 0.91158(17) 0.74997(15) 0.14401(15) 0.0356(7) Uani 1 1 d .
C9 C 0.9337(3) 0.7742(2) 0.2117(2) 0.0574(13) Uani 1 1 d .
H9 H 0.9530 0.7436 0.2490 0.069 Uiso 1 1 calc R
O1W O 0.52489(14) 0.80258(15) 0.21970(14) 0.0470(7) Uani 1 1 d .
H1WA H 0.5144 0.7607 0.2375 0.070 Uiso 1 1 d R
H1WB H 0.5597 0.7987 0.1879 0.070 Uiso 1 1 d R
O2W O 0.9550(2) 0.95997(16) 0.31280(17) 0.0789(11) Uani 1 1 d .
H2WA H 0.9965 0.9602 0.3344 0.118 Uiso 1 1 d R
H2WC H 0.9522 0.9236 0.2829 0.118 Uiso 1 1 d R

loop_
_atom_site_aniso_label
_atom_site_aniso_U_11
_atom_site_aniso_U_22
_atom_site_aniso_U_33
_atom_site_aniso_U_23
_atom_site_aniso_U_13
_atom_site_aniso_U_12
Co2 0.02491(19) 0.02491(19) 0.0206(3) 0.00113(18) -0.00113(18) -0.0008(3)
Co1 0.0321(2) 0.0272(2) 0.0266(2) -0.00227(19) 0.00912(18) -0.00195(19)
Co3 0.0409(3) 0.0409(3) 0.0382(4) -0.0134(2) -0.0134(2) 0.0014(3)
N4 0.0283(15) 0.0466(18) 0.0336(16) 0.0123(14) 0.0066(12) 0.0096(14)
N6 0.0260(15) 0.0299(15) 0.0270(15) 0.0037(12) 0.0038(12) -0.0010(12)
N2 0.0312(15) 0.0321(16) 0.0267(14) 0.0030(12) -0.0009(12) 0.0010(12)
N1 0.0303(15) 0.0260(14) 0.0259(15) 0.0080(11) 0.0029(11) 0.0034(11)
N3 0.0310(17) 0.055(2) 0.0433(18) 0.0223(15) 0.0121(13) 0.0085(14)
C4 0.0308(18) 0.0352(19) 0.0349(19) 0.0079(16) 0.0076(15) 0.0038(16)
C2 0.0318(17) 0.0282(18) 0.0226(16) 0.0024(13) 0.0057(14) 0.0001(14)
C5 0.0266(18) 0.049(2) 0.047(2) 0.0075(19) 0.0035(16) 0.0080(16)
N7 0.0323(16) 0.0465(18) 0.0424(17) -0.0050(14) 0.0100(14) 0.0033(14)
C3 0.0334(19) 0.0281(17) 0.0198(16) 0.0032(13) 0.0043(14) 0.0026(15)
N5 0.0336(17) 0.050(2) 0.0446(18) 0.0134(15) 0.0053(14) 0.0113(15)
C1 0.035(2) 0.062(3) 0.040(2) 0.0261(19) 0.0087(17) 0.0043(18)
C8 0.057(3) 0.108(4) 0.083(3) 0.046(3) 0.020(3) 0.040(3)
N12 0.0437(18) 0.0282(15) 0.0307(15) 0.0013(12) -0.0107(13) -0.0037(13)
N13 0.0505(18) 0.0234(14) 0.0418(17) 0.0010(13) -0.0181(16) -0.0007(14)
C13 0.060(3) 0.034(2) 0.043(2) 0.0003(17) -0.0064(19) -0.0032(18)
C12 0.043(2) 0.032(2) 0.042(2) 0.0012(16) -0.0141(16) -0.0022(16)
C6 0.029(2) 0.087(4) 0.057(3) 0.006(2) 0.0141(19) 0.005(2)
N8 0.063(3) 0.149(5) 0.113(4) 0.056(4) 0.027(3) 0.060(3)
C7 0.036(3) 0.139(6) 0.092(4) 0.015(4) 0.017(3) 0.018(3)
N9 0.0308(15) 0.0291(15) 0.0214(14) 0.0005(11) -0.0034(11) 0.0017(12)
N14 0.0337(16) 0.0319(15) 0.0360(16) -0.0076(13) -0.0106(13) 0.0002(12)
N11 0.101(3) 0.0362(18) 0.0305(17) -0.0103(14) -0.0273(17) 0.0122(19)
N15 0.063(2) 0.0329(18) 0.055(2) -0.0102(16) -0.0053(17) -0.0043(15)
C10 0.039(2) 0.0313(18) 0.0265(18) -0.0039(14) -0.0100(15) 0.0006(15)
C11 0.0325(18) 0.0324(18) 0.0284(18) -0.0062(15) -0.0079(14) -0.0068(15)
C16 0.138(5) 0.031(2) 0.073(3) 0.005(2) -0.048(3) 0.002(3)
N16 0.210(6) 0.029(2) 0.095(4) 0.005(2) -0.042(4) 0.006(3)
C14 0.109(4) 0.031(2) 0.087(4) -0.014(2) -0.024(3) -0.008(3)
C15 0.179(7) 0.031(3) 0.096(5) -0.003(3) -0.015(4) 0.000(3)
N10 0.0537(19) 0.0281(15) 0.0249(16) -0.0058(12) -0.0111(13) 0.0067(13)
C9 0.100(4) 0.035(2) 0.037(2) -0.0027(17) -0.032(2) 0.017(2)
O1W 0.0375(15) 0.0602(18) 0.0432(15) 0.0184(13) 0.0120(12) 0.0030(12)
O2W 0.132(3) 0.0483(19) 0.056(2) -0.0165(15) -0.047(2) 0.0160(18)

loop_
_atom_type_symbol
_atom_type_description
_atom_type_scat_dispersion_real
_atom_type_scat_dispersion_imag
_atom_type_scat_source
C C 0.0033 0.0016 'International Tables Vol C Tables 4.2.6.8 and 6.1.1.4'
H H 0.0000 0.0000 'International Tables Vol C Tables 4.2.6.8 and 6.1.1.4'
N N 0.0061 0.0033 'International Tables Vol C Tables 4.2.6.8 and 6.1.1.4'
O O 0.0106 0.0060 'International Tables Vol C Tables 4.2.6.8 and 6.1.1.4'
Co Co 0.3494 0.9721 'International Tables Vol C Tables 4.2.6.8 and 6.1.1.4'

loop_
_geom_angle_atom_site_label_1
_geom_angle_atom_site_label_2
_geom_angle_atom_site_label_3
_geom_angle
_geom_angle_site_symmetry_1
_geom_angle_site_symmetry_3
N2 Co2 N2 90.85(16) 7 .
N2 Co2 N9 92.66(10) 7 7
N2 Co2 N9 96.84(10) . 7
N2 Co2 N9 96.84(10) 7 .
N2 Co2 N9 92.66(10) . .
N9 Co2 N9 166.46(14) 7 .
N2 Co2 N12 88.83(11) 7 7
N2 Co2 N12 173.57(10) . 7
N9 Co2 N12 76.76(10) 7 7
N9 Co2 N12 93.76(10) . 7
N2 Co2 N12 173.57(10) 7 .
N2 Co2 N12 88.83(11) . .
N9 Co2 N12 93.76(10) 7 .
N9 Co2 N12 76.76(10) . .
N12 Co2 N12 92.20(16) 7 .
N10 Co1 N6 92.83(11) 6_465 .
N10 Co1 O1W 92.94(12) 6_465 .
N6 Co1 O1W 96.35(10) . .
N10 Co1 N1 96.56(10) 6_465 4_465
N6 Co1 N1 168.69(10) . 4_465
O1W Co1 N1 89.46(10) . 4_465
N10 Co1 N4 171.56(12) 6_465 4_465
N6 Co1 N4 92.78(10) . 4_465
O1W Co1 N4 92.70(11) . 4_465
N1 Co1 N4 77.22(10) 4_465 4_465
N10 Co1 N7 93.05(12) 6_465 .
N6 Co1 N7 77.18(10) . .
O1W Co1 N7 171.39(11) . .
N1 Co1 N7 95.99(11) 4_465 .
N4 Co1 N7 82.07(11) 4_465 .
O2W Co3 O2W 96.4(2) 8_775 .
O2W Co3 N14 87.54(11) 8_775 .
O2W Co3 N14 93.58(11) . .
O2W Co3 N14 93.58(11) 8_775 8_775
O2W Co3 N14 87.54(11) . 8_775
N14 Co3 N14 178.32(16) . 8_775
O2W Co3 N15 92.08(14) 8_775 .
O2W Co3 N15 166.65(13) . .
N14 Co3 N15 76.50(12) . .
N14 Co3 N15 102.19(11) 8_775 .
O2W Co3 N15 166.66(13) 8_775 8_775
O2W Co3 N15 92.08(14) . 8_775
N14 Co3 N15 102.19(11) . 8_775
N14 Co3 N15 76.50(12) 8_775 8_775
N15 Co3 N15 81.51(18) . 8_775
C3 N4 N5 107.5(3) . .
C3 N4 Co1 113.6(2) . 3_654
N5 N4 Co1 138.1(2) . 3_654
C3 N6 C4 101.7(3) . .
C3 N6 Co1 143.5(2) . .
C4 N6 Co1 114.8(2) . .
C1 N2 N1 105.8(3) . .
C1 N2 Co2 131.7(2) . .
N1 N2 Co2 121.93(19) . .
C2 N1 N2 106.1(2) . .
C2 N1 Co1 114.3(2) . 3_654
N2 N1 Co1 139.6(2) . 3_654
C2 N3 C1 101.5(3) . .
N5 C4 N6 114.2(3) . .
N5 C4 C5 126.0(3) . .
N6 C4 C5 119.8(3) . .
N3 C2 N1 113.6(3) . .
N3 C2 C3 129.6(3) . .
N1 C2 C3 116.6(3) . .
N7 C5 C8 122.0(4) . .
N7 C5 C4 114.0(3) . .
C8 C5 C4 124.0(4) . .
C6 N7 C5 116.3(3) . .
C6 N7 Co1 129.6(3) . .
C5 N7 Co1 113.5(2) . .
N6 C3 N4 112.8(3) . .
N6 C3 C2 129.4(3) . .
N4 C3 C2 117.7(3) . .
C4 N5 N4 103.8(3) . .
N2 C1 N3 113.0(3) . .
N2 C1 H1 123.5 . .
N3 C1 H1 123.5 . .
N8 C8 C5 120.2(4) . .
N8 C8 H8 119.9 . .
C5 C8 H8 119.9 . .
C11 N12 N13 106.8(3) . .
C11 N12 Co2 114.5(2) . .
N13 N12 Co2 138.7(2) . .
C12 N13 N12 104.7(3) . .
N15 C13 C16 119.8(4) . .
N15 C13 C12 115.9(3) . .
C16 C13 C12 124.3(4) . .
N13 C12 N14 113.5(3) . .
N13 C12 C13 127.4(3) . .
N14 C12 C13 119.0(3) . .
N7 C6 C7 121.8(4) . .
N7 C6 H6 119.1 . .
C7 C6 H6 119.1 . .
C7 N8 C8 118.0(4) . .
N8 C7 C6 121.8(4) . .
N8 C7 H7 119.1 . .
C6 C7 H7 119.1 . .
C10 N9 N10 106.1(2) . .
C10 N9 Co2 114.6(2) . .
N10 N9 Co2 139.2(2) . .
C11 N14 C12 102.3(3) . .
C11 N14 Co3 142.0(2) . .
C12 N14 Co3 114.4(2) . .
C9 N11 C10 101.5(3) . .
C13 N15 C14 116.8(4) . .
C13 N15 Co3 113.8(2) . .
C14 N15 Co3 129.3(3) . .
N9 C10 N11 113.2(3) . .
N9 C10 C11 117.6(3) . .
N11 C10 C11 129.2(3) . .
N12 C11 N14 112.6(3) . .
N12 C11 C10 116.5(3) . .
N14 C11 C10 130.8(3) . .
N16 C16 C13 122.0(5) . .
N16 C16 H16 119.0 . .
C13 C16 H16 119.0 . .
C15 N16 C16 115.5(4) . .
C15 C14 N15 119.8(5) . .
C15 C14 H14 120.1 . .
N15 C14 H14 120.1 . .
N16 C15 C14 125.8(5) . .
N16 C15 H15 117.1 . .
C14 C15 H15 117.1 . .
C9 N10 N9 104.7(3) . .
C9 N10 Co1 131.5(2) . 6_565
N9 N10 Co1 121.25(19) . 6_565
N11 C9 N10 114.5(3) . .
N11 C9 H9 122.7 . .
N10 C9 H9 122.7 . .
Co1 O1W H1WA 109.3 . .
Co1 O1W H1WB 109.4 . .
H1WA O1W H1WB 109.5 . .
Co3 O2W H2WA 108.4 . .
Co3 O2W H2WC 109.5 . .
H2WA O2W H2WC 109.5 . .

loop_
_geom_bond_atom_site_label_1
_geom_bond_atom_site_label_2
_geom_bond_distance
_geom_bond_site_symmetry_2
Co2 N2 2.078(3) 7
Co2 N2 2.078(3) .
Co2 N9 2.127(2) 7
Co2 N9 2.127(3) .
Co2 N12 2.145(3) 7
Co2 N12 2.145(3) .
Co1 N10 2.072(3) 6_465
Co1 N6 2.093(3) .
Co1 O1W 2.114(3) .
Co1 N1 2.122(3) 4_465
Co1 N4 2.139(3) 4_465
Co1 N7 2.225(3) .
Co3 O2W 2.087(3) 8_775
Co3 O2W 2.087(3) .
Co3 N14 2.104(3) .
Co3 N14 2.104(3) 8_775
Co3 N15 2.200(3) .
Co3 N15 2.200(3) 8_775
N4 C3 1.320(4) .
N4 N5 1.363(4) .
N4 Co1 2.139(3) 3_654
N6 C3 1.320(4) .
N6 C4 1.355(4) .
N2 C1 1.322(4) .
N2 N1 1.368(4) .
N1 C2 1.335(4) .
N1 Co1 2.122(3) 3_654
N3 C2 1.333(4) .
N3 C1 1.376(5) .
C4 N5 1.316(4) .
C4 C5 1.469(5) .
C2 C3 1.446(4) .
C5 N7 1.351(5) .
C5 C8 1.373(5) .
N7 C6 1.324(5) .
C1 H1 0.9300 .
C8 N8 1.359(6) .
C8 H8 0.9300 .
N12 C11 1.324(4) .
N12 N13 1.388(4) .
N13 C12 1.324(4) .
C13 N15 1.337(5) .
C13 C16 1.412(6) .
C13 C12 1.418(5) .
C12 N14 1.361(4) .
C6 C7 1.395(7) .
C6 H6 0.9300 .
N8 C7 1.292(7) .
C7 H7 0.9300 .
N9 C10 1.320(4) .
N9 N10 1.368(4) .
N14 C11 1.344(4) .
N11 C9 1.326(5) .
N11 C10 1.350(4) .
N15 C14 1.361(5) .
C10 C11 1.450(5) .
C16 N16 1.329(6) .
C16 H16 0.9300 .
N16 C15 1.292(7) .
C14 C15 1.343(7) .
C14 H14 0.9300 .
C15 H15 0.9300 .
N10 C9 1.329(5) .
N10 Co1 2.072(3) 6_565
C9 H9 0.9300 .
O1W H1WA 0.8501 .
O1W H1WB 0.8500 .
O2W H2WA 0.8497 .
O2W H2WC 0.8499 .

loop_
_platon_squeeze_void_nr
_platon_squeeze_void_average_x
_platon_squeeze_void_average_y
_platon_squeeze_void_average_z
_platon_squeeze_void_volume
_platon_squeeze_void_count_electrons
_platon_squeeze_void_content
1 0.244 0.216 -0.012 1758 558 ' '
2 0.623 0.623 0.000 82 32 ' '
3 0.123 0.876 0.250 82 31 ' '
4 0.376 0.377 0.500 81 31 ' '
5 0.876 0.123 0.750 82 31 ' '
